data_1574578
loop_
_publ_author_name
'Litle, Elishua D.'
'Bedajna, Shantabh'
'Gabba\"i, Fran\,cois P.'

_publ_section_title
;
 L/Z-ligand type amphoterism of an acridinium unit
;
_journal_issue 24
_journal_name_full 'Chemical Science'
_journal_page_first 10852
_journal_page_last 10856
_journal_paper_doi 10.1039/D5SC00965K
_journal_volume 16
_journal_year 2025
_chemical_formula_moiety 'C32 H25 Cl N P Rh, C F3 O3 S'
_chemical_formula_sum 'C33 H25 Cl F3 N O3 P Rh S'
_chemical_formula_weight 741.93
_space_group_crystal_system monoclinic
_space_group_IT_number 15
_space_group_name_Hall '-C 2yc'
_space_group_name_H-M_alt 'C 1 2/c 1'
_atom_sites_solution_hydrogens geom
_audit_creation_date 2023-10-04
_audit_creation_method
;
Olex2 1.5
(compiled 2021.12.09 svn.r5202d8cf for OlexSys, GUI svn.r6439)
;
_audit_update_record
;
2025-02-05 deposited with the CCDC.	2025-05-05 downloaded from the CCDC.
;
_cell_angle_alpha 90
_cell_angle_beta 93.997(6)
_cell_angle_gamma 90
_cell_formula_units_Z 8
_cell_length_a 27.264(4)
_cell_length_b 9.5891(14)
_cell_length_c 22.664(3)
_cell_measurement_reflns_used 9936
_cell_measurement_temperature 110.00
_cell_measurement_theta_max 30.564
_cell_measurement_theta_min 2.253
_cell_volume 5910.8(15)
_computing_cell_refinement 'SAINT V8.40B (?, 2016)'
_computing_data_reduction 'SAINT V8.40B (?, 2016)'
_computing_molecular_graphics 'Olex2 1.5 (Dolomanov et al., 2009)'
_computing_publication_material 'Olex2 1.5 (Dolomanov et al., 2009)'
_computing_structure_refinement 'SHELXL 2014/7 (Sheldrick, 2015)'
_diffrn_ambient_temperature 110.00
_diffrn_measured_fraction_theta_full 1.000
_diffrn_measured_fraction_theta_max 0.999
_diffrn_measurement_device_type 'Bruker APEX-II CCD'
_diffrn_radiation_type MoK\a
_diffrn_radiation_wavelength 0.71073
_diffrn_reflns_av_R_equivalents 0.1002
_diffrn_reflns_av_unetI/netI 0.0500
_diffrn_reflns_Laue_measured_fraction_full 1.000
_diffrn_reflns_Laue_measured_fraction_max 0.999
_diffrn_reflns_limit_h_max 35
_diffrn_reflns_limit_h_min -35
_diffrn_reflns_limit_k_max 12
_diffrn_reflns_limit_k_min -12
_diffrn_reflns_limit_l_max 29
_diffrn_reflns_limit_l_min -29
_diffrn_reflns_number 42195
_diffrn_reflns_point_group_measured_fraction_full 1.000
_diffrn_reflns_point_group_measured_fraction_max 0.999
_diffrn_reflns_theta_full 25.242
_diffrn_reflns_theta_max 27.499
_diffrn_reflns_theta_min 1.801
_diffrn_source_current 1.0
_diffrn_source_power 0.05
_diffrn_source_voltage 50.0
_exptl_absorpt_coefficient_mu 0.850
_exptl_absorpt_correction_T_max 0.1293
_exptl_absorpt_correction_T_min 0.0647
_exptl_absorpt_correction_type multi-scan
_exptl_absorpt_process_details
;
SADABS-2016/2 (Bruker,2016/2) was used for absorption correction.
wR2(int) was 0.1301 before and 0.0785 after correction.
The Ratio of minimum to maximum transmission is 0.5004.
The \l/2 correction factor is Not present.
;
_exptl_crystal_colour green
_exptl_crystal_colour_primary green
_exptl_crystal_density_diffrn 1.667
_exptl_crystal_description block
_exptl_crystal_F_000 2992
_exptl_crystal_size_max 0.202
_exptl_crystal_size_mid 0.108
_exptl_crystal_size_min 0.054
_refine_diff_density_max 2.907
_refine_diff_density_min -1.589
_refine_diff_density_rms 0.197
_refine_ls_extinction_method none
_refine_ls_goodness_of_fit_ref 1.157
_refine_ls_hydrogen_treatment constr
_refine_ls_matrix_type full
_refine_ls_number_parameters 398
_refine_ls_number_reflns 6778
_refine_ls_number_restraints 0
_refine_ls_restrained_S_all 1.157
_refine_ls_R_factor_all 0.0704
_refine_ls_R_factor_gt 0.0629
_refine_ls_shift/su_max 0.001
_refine_ls_shift/su_mean 0.000
_refine_ls_structure_factor_coef Fsqd
_refine_ls_weighting_details 'w=1/[\s^2^(Fo^2^)+(0.0927P)^2^+25.9239P] where P=(Fo^2^+2Fc^2^)/3'
_refine_ls_weighting_scheme calc
_refine_ls_wR_factor_gt 0.1624
_refine_ls_wR_factor_ref 0.1687
_reflns_Friedel_coverage 0.000
_reflns_number_gt 5940
_reflns_number_total 6778
_reflns_threshold_expression 'I > 2\s(I)'
_cod_data_source_file d5sc00965k2.cif
_cod_data_source_block eli159_0ma_a
_cod_depositor_comments 'Adding full bibliography for 1574577--1574579.cif.'
_cod_original_cell_volume 5910.9(15)
_cod_database_code 1574578
_shelx_shelxl_version_number 2014/7
_shelx_space_group_comment
;
The symmetry employed for this shelxl refinement is uniquely defined
by the following loop, which should always be used as a source of
symmetry information in preference to the above space-group names.
They are only intended as comments.
;
_olex2_refinement_description
;
1. Fixed Uiso
 At 1.2 times of:
  All C(H) groups
 At 1.5 times of:
  All C(H,H,H) groups
2.a Aromatic/amide H refined with riding coordinates:
 C25(H25), C20(H20), C1(H1), C28(H28), C17(H17), C22(H22), C26(H26), C5(H5),
 C30(H30), C29(H29), C2(H2), C3(H3), C23(H23), C18(H18), C7(H7), C4(H4), C6(H6),
  C8(H8), C24(H24), C32(H32), C19(H19), C31(H31)
2.b Idealised Me refined as rotating group:
 C14(H14A,H14B,H14C)
;
_olex2_submission_special_instructions 'No special instructions were received'

loop_
_space_group_symop_operation_xyz
'x, y, z'
'-x, y, -z+1/2'
'x+1/2, y+1/2, z'
'-x+1/2, y+1/2, -z+1/2'
'-x, -y, -z'
'x, -y, z-1/2'
'-x+1/2, -y+1/2, -z'
'x+1/2, -y+1/2, z-1/2'

loop_
_atom_site_label
_atom_site_type_symbol
_atom_site_fract_x
_atom_site_fract_y
_atom_site_fract_z
_atom_site_U_iso_or_equiv
_atom_site_adp_type
_atom_site_occupancy
_atom_site_site_symmetry_order
_atom_site_calc_flag
_atom_site_refinement_flags_posn
_atom_site_refinement_flags_adp
_atom_site_refinement_flags_occupancy
_atom_site_disorder_assembly
_atom_site_disorder_group
Rh1 Rh 0.55097(2) 0.58865(3) 0.20369(2) 0.01615(13) Uani 1 1 d . . . . .
Cl1 Cl 0.53899(4) 0.61618(12) 0.30436(4) 0.0240(2) Uani 1 1 d . . . . .
P1 P 0.63091(4) 0.60220(11) 0.22823(5) 0.0167(2) Uani 1 1 d . . . . .
S1 S 0.64045(4) 0.94027(12) 0.45845(5) 0.0237(2) Uani 1 1 d . . . . .
F2 F 0.65363(12) 1.1942(3) 0.50115(15) 0.0404(7) Uani 1 1 d . . . . .
F1 F 0.68693(14) 1.0334(4) 0.55553(14) 0.0493(9) Uani 1 1 d . . . . .
F3 F 0.71938(11) 1.0976(4) 0.47538(15) 0.0416(8) Uani 1 1 d . . . . .
O1 O 0.63239(14) 1.0022(4) 0.40093(15) 0.0353(8) Uani 1 1 d . . . . .
N1 N 0.47639(13) 0.4508(4) 0.07958(16) 0.0214(7) Uani 1 1 d . . . . .
O2 O 0.59870(14) 0.9244(4) 0.49293(17) 0.0389(9) Uani 1 1 d . . . . .
O3 O 0.67342(17) 0.8234(4) 0.46017(18) 0.0448(10) Uani 1 1 d . . . . .
C12 C 0.54252(16) 0.3308(5) 0.13639(19) 0.0218(8) Uani 1 1 d . . . . .
C11 C 0.50184(16) 0.5712(5) 0.07952(17) 0.0206(8) Uani 1 1 d . . . . .
C15 C 0.66113(15) 0.5012(4) 0.17403(18) 0.0192(8) Uani 1 1 d . . . . .
C25 C 0.67394(17) 0.3225(5) 0.3563(2) 0.0256(9) Uani 1 1 d . . . . .
H25 H 0.6738 0.2238 0.3599 0.031 Uiso 1 1 calc R U . . .
C20 C 0.71178(15) 0.4845(5) 0.17203(19) 0.0211(8) Uani 1 1 d . . . . .
H20 H 0.7335 0.5286 0.2008 0.025 Uiso 1 1 calc R U . . .
C1 C 0.48186(16) 0.6953(5) 0.05367(19) 0.0242(9) Uani 1 1 d . . . . .
H1 H 0.4490 0.6952 0.0366 0.029 Uiso 1 1 calc R U . . .
C16 C 0.62846(15) 0.4342(4) 0.13354(18) 0.0187(8) Uani 1 1 d . . . . .
C10 C 0.55157(15) 0.5773(4) 0.10721(17) 0.0176(8) Uani 1 1 d . . . . .
C21 C 0.65437(14) 0.5300(4) 0.29925(17) 0.0174(8) Uani 1 1 d . . . . .
C13 C 0.49396(16) 0.3323(5) 0.11093(19) 0.0218(8) Uani 1 1 d . . . . .
C9 C 0.57359(14) 0.4544(4) 0.13471(17) 0.0172(8) Uani 1 1 d . . . . .
C28 C 0.63042(16) 0.8777(5) 0.26324(19) 0.0223(8) Uani 1 1 d . . . . .
H28 H 0.6056 0.8478 0.2878 0.027 Uiso 1 1 calc R U . . .
C27 C 0.65264(14) 0.7806(4) 0.22786(17) 0.0181(8) Uani 1 1 d . . . . .
C17 C 0.64733(16) 0.3491(5) 0.08958(19) 0.0231(9) Uani 1 1 d . . . . .
H17 H 0.6257 0.3006 0.0621 0.028 Uiso 1 1 calc R U . . .
C22 C 0.67384(15) 0.6122(5) 0.34581(19) 0.0209(8) Uani 1 1 d . . . . .
H22 H 0.6733 0.7110 0.3426 0.025 Uiso 1 1 calc R U . . .
C14 C 0.42710(17) 0.4440(6) 0.0491(2) 0.0300(10) Uani 1 1 d . . . . .
H14A H 0.4029 0.4811 0.0750 0.045 Uiso 1 1 calc R U . . .
H14B H 0.4190 0.3469 0.0391 0.045 Uiso 1 1 calc R U . . .
H14C H 0.4265 0.4996 0.0127 0.045 Uiso 1 1 calc R U . . .
C26 C 0.65356(17) 0.3861(5) 0.3052(2) 0.0252(9) Uani 1 1 d . . . . .
H26 H 0.6389 0.3304 0.2741 0.030 Uiso 1 1 calc R U . . .
C5 C 0.56063(17) 0.2086(5) 0.1653(2) 0.0266(9) Uani 1 1 d . . . . .
H5 H 0.5938 0.2053 0.1810 0.032 Uiso 1 1 calc R U . . .
C30 C 0.68003(16) 1.0622(5) 0.2267(2) 0.0237(9) Uani 1 1 d . . . . .
H30 H 0.6892 1.1577 0.2262 0.028 Uiso 1 1 calc R U . . .
C29 C 0.64392(17) 1.0166(5) 0.26322(19) 0.0238(9) Uani 1 1 d . . . . .
H29 H 0.6287 1.0811 0.2880 0.029 Uiso 1 1 calc R U . . .
C2 C 0.50886(18) 0.8148(5) 0.0528(2) 0.0284(10) Uani 1 1 d . . . . .
H2 H 0.4941 0.8964 0.0357 0.034 Uiso 1 1 calc R U . . .
C3 C 0.55786(17) 0.8210(5) 0.0762(2) 0.0263(9) Uani 1 1 d . . . . .
H3 H 0.5760 0.9053 0.0748 0.032 Uiso 1 1 calc R U . . .
C23 C 0.69420(16) 0.5484(5) 0.39748(18) 0.0213(8) Uani 1 1 d . . . . .
H23 H 0.7078 0.6039 0.4293 0.026 Uiso 1 1 calc R U . . .
C18 C 0.69804(17) 0.3372(5) 0.0870(2) 0.0267(9) Uani 1 1 d . . . . .
H18 H 0.7108 0.2825 0.0567 0.032 Uiso 1 1 calc R U . . .
C7 C 0.48247(19) 0.0981(5) 0.1465(3) 0.0333(11) Uani 1 1 d . . . . .
H7 H 0.4620 0.0188 0.1501 0.040 Uiso 1 1 calc R U . . .
C4 C 0.57906(15) 0.7036(4) 0.10126(18) 0.0197(8) Uani 1 1 d . . . . .
H4 H 0.6128 0.7058 0.1150 0.024 Uiso 1 1 calc R U . . .
C6 C 0.53080(19) 0.0944(5) 0.1708(2) 0.0309(10) Uani 1 1 d . . . . .
H6 H 0.5431 0.0136 0.1911 0.037 Uiso 1 1 calc R U . . .
C8 C 0.46380(17) 0.2148(5) 0.1171(2) 0.0285(10) Uani 1 1 d . . . . .
H8 H 0.4307 0.2158 0.1011 0.034 Uiso 1 1 calc R U . . .
C24 C 0.69450(16) 0.4045(5) 0.4023(2) 0.0240(9) Uani 1 1 d . . . . .
H24 H 0.7088 0.3615 0.4371 0.029 Uiso 1 1 calc R U . . .
C32 C 0.68904(15) 0.8267(5) 0.19130(19) 0.0228(9) Uani 1 1 d . . . . .
H32 H 0.7044 0.7621 0.1667 0.027 Uiso 1 1 calc R U . . .
C19 C 0.73040(17) 0.4038(5) 0.1282(2) 0.0252(9) Uani 1 1 d . . . . .
H19 H 0.7649 0.3939 0.1261 0.030 Uiso 1 1 calc R U . . .
C33 C 0.67692(18) 1.0712(5) 0.5000(2) 0.0289(10) Uani 1 1 d . . . . .
C31 C 0.70248(16) 0.9656(5) 0.19098(19) 0.0243(9) Uani 1 1 d . . . . .
H31 H 0.7272 0.9958 0.1663 0.029 Uiso 1 1 calc R U . . .

loop_
_atom_site_aniso_label
_atom_site_aniso_U_11
_atom_site_aniso_U_22
_atom_site_aniso_U_33
_atom_site_aniso_U_23
_atom_site_aniso_U_13
_atom_site_aniso_U_12
Rh1 0.01632(18) 0.02053(19) 0.01232(19) -0.00003(11) 0.00619(12) 0.00075(11)
Cl1 0.0187(5) 0.0407(6) 0.0133(5) -0.0001(4) 0.0067(4) -0.0035(4)
P1 0.0180(5) 0.0188(5) 0.0140(5) -0.0014(4) 0.0061(4) 0.0001(4)
S1 0.0332(6) 0.0228(5) 0.0159(5) -0.0006(4) 0.0080(4) -0.0013(4)
F2 0.0485(18) 0.0283(15) 0.0471(18) -0.0102(13) 0.0220(15) -0.0071(13)
F1 0.058(2) 0.069(2) 0.0207(15) 0.0005(15) -0.0048(14) -0.0096(18)
F3 0.0292(15) 0.056(2) 0.0410(18) -0.0033(14) 0.0107(14) -0.0078(13)
O1 0.049(2) 0.038(2) 0.0186(16) 0.0069(14) -0.0020(15) -0.0053(16)
N1 0.0187(16) 0.0314(19) 0.0145(16) -0.0024(14) 0.0039(13) 0.0001(14)
O2 0.037(2) 0.045(2) 0.036(2) -0.0124(16) 0.0189(17) -0.0176(16)
O3 0.067(3) 0.032(2) 0.037(2) 0.0018(16) 0.0143(19) 0.0132(19)
C12 0.025(2) 0.024(2) 0.0180(19) -0.0025(16) 0.0089(16) 0.0014(16)
C11 0.024(2) 0.029(2) 0.0101(18) -0.0023(15) 0.0089(16) 0.0052(16)
C15 0.0189(19) 0.023(2) 0.0163(19) -0.0014(15) 0.0071(15) 0.0007(15)
C25 0.034(2) 0.019(2) 0.024(2) 0.0028(16) 0.0016(18) -0.0019(17)
C20 0.0173(18) 0.027(2) 0.019(2) 0.0010(16) 0.0034(15) 0.0023(16)
C1 0.024(2) 0.033(2) 0.0168(19) 0.0011(17) 0.0062(16) 0.0060(17)
C16 0.0186(19) 0.021(2) 0.0170(19) 0.0020(15) 0.0045(15) 0.0034(15)
C10 0.0202(19) 0.023(2) 0.0100(17) -0.0015(14) 0.0072(15) 0.0018(15)
C21 0.0155(17) 0.024(2) 0.0132(18) -0.0024(15) 0.0036(14) 0.0007(15)
C13 0.0223(19) 0.024(2) 0.019(2) -0.0049(16) 0.0057(16) 0.0011(16)
C9 0.0182(18) 0.0222(19) 0.0118(17) -0.0040(15) 0.0048(14) 0.0006(15)
C28 0.026(2) 0.023(2) 0.019(2) 0.0021(16) 0.0092(17) 0.0016(17)
C27 0.0187(18) 0.023(2) 0.0134(17) 0.0007(15) 0.0041(15) -0.0003(15)
C17 0.026(2) 0.023(2) 0.021(2) -0.0050(16) 0.0027(17) 0.0025(17)
C22 0.022(2) 0.022(2) 0.020(2) -0.0024(16) 0.0064(16) 0.0006(16)
C14 0.022(2) 0.039(3) 0.028(2) -0.001(2) -0.0009(18) -0.0033(19)
C26 0.030(2) 0.024(2) 0.022(2) 0.0010(17) 0.0032(18) -0.0020(17)
C5 0.027(2) 0.027(2) 0.026(2) -0.0032(18) 0.0025(18) 0.0032(18)
C30 0.025(2) 0.022(2) 0.024(2) 0.0032(17) 0.0026(17) -0.0007(16)
C29 0.028(2) 0.023(2) 0.020(2) -0.0011(16) 0.0055(17) 0.0024(17)
C2 0.032(2) 0.034(2) 0.020(2) 0.0079(18) 0.0100(18) 0.0107(19)
C3 0.029(2) 0.027(2) 0.025(2) 0.0025(17) 0.0107(18) 0.0002(18)
C23 0.0222(19) 0.026(2) 0.0155(19) -0.0023(16) 0.0023(16) -0.0015(16)
C18 0.028(2) 0.033(2) 0.021(2) -0.0057(18) 0.0080(18) 0.0054(18)
C7 0.033(3) 0.025(2) 0.043(3) -0.002(2) 0.008(2) -0.0078(19)
C4 0.0204(18) 0.025(2) 0.0140(18) -0.0001(15) 0.0064(15) -0.0011(16)
C6 0.036(3) 0.020(2) 0.037(3) -0.0008(18) 0.003(2) -0.0008(18)
C8 0.024(2) 0.034(2) 0.028(2) -0.0062(19) 0.0049(18) -0.0050(18)
C24 0.021(2) 0.032(2) 0.019(2) 0.0028(17) 0.0041(17) -0.0012(17)
C32 0.0223(19) 0.030(2) 0.0175(19) -0.0042(16) 0.0080(16) -0.0025(17)
C19 0.021(2) 0.029(2) 0.026(2) 0.0015(17) 0.0077(18) 0.0037(17)
C33 0.026(2) 0.041(3) 0.021(2) -0.0025(19) 0.0071(18) -0.0021(19)
C31 0.023(2) 0.031(2) 0.019(2) 0.0024(17) 0.0082(17) -0.0033(17)

loop_
_atom_type_symbol
_atom_type_description
_atom_type_scat_dispersion_real
_atom_type_scat_dispersion_imag
_atom_type_scat_source
C C 0.0033 0.0016 'International Tables Vol C Tables 4.2.6.8 and 6.1.1.4'
H H 0.0000 0.0000 'International Tables Vol C Tables 4.2.6.8 and 6.1.1.4'
Cl Cl 0.1484 0.1585 'International Tables Vol C Tables 4.2.6.8 and 6.1.1.4'
F F 0.0171 0.0103 'International Tables Vol C Tables 4.2.6.8 and 6.1.1.4'
N N 0.0061 0.0033 'International Tables Vol C Tables 4.2.6.8 and 6.1.1.4'
O O 0.0106 0.0060 'International Tables Vol C Tables 4.2.6.8 and 6.1.1.4'
P P 0.1023 0.0942 'International Tables Vol C Tables 4.2.6.8 and 6.1.1.4'
Rh Rh -1.1178 0.9187 'International Tables Vol C Tables 4.2.6.8 and 6.1.1.4'
S S 0.1246 0.1234 'International Tables Vol C Tables 4.2.6.8 and 6.1.1.4'

loop_
_geom_angle_atom_site_label_1
_geom_angle_atom_site_label_2
_geom_angle_atom_site_label_3
_geom_angle
_geom_angle_site_symmetry_1
_geom_angle_site_symmetry_3
_geom_angle_publ_flag
Cl1 Rh1 Cl1 81.61(4) . 2_655 ?
P1 Rh1 Cl1 87.16(4) . . ?
P1 Rh1 Cl1 166.01(4) . 2_655 ?
C10 Rh1 Cl1 90.46(11) . 2_655 ?
C10 Rh1 Cl1 171.58(11) . . ?
C10 Rh1 P1 100.24(11) . . ?
C9 Rh1 Cl1 110.21(11) . 2_655 ?
C9 Rh1 Cl1 147.45(12) . . ?
C9 Rh1 P1 83.72(11) . . ?
C9 Rh1 C10 38.88(15) . . ?
Rh1 Cl1 Rh1 96.99(4) . 2_655 ?
C15 P1 Rh1 106.57(14) . . ?
C15 P1 C21 104.32(19) . . ?
C15 P1 C27 109.78(19) . . ?
C21 P1 Rh1 118.49(13) . . ?
C27 P1 Rh1 111.77(13) . . ?
C27 P1 C21 105.52(19) . . ?
O1 S1 O3 113.8(2) . . ?
O1 S1 C33 103.2(2) . . ?
O2 S1 O1 117.5(3) . . ?
O2 S1 O3 115.0(3) . . ?
O2 S1 C33 102.5(2) . . ?
O3 S1 C33 101.9(3) . . ?
C11 N1 C13 122.4(4) . . ?
C11 N1 C14 119.4(4) . . ?
C13 N1 C14 118.0(4) . . ?
C13 C12 C9 120.8(4) . . ?
C13 C12 C5 119.1(4) . . ?
C5 C12 C9 120.0(4) . . ?
N1 C11 C1 122.5(4) . . ?
N1 C11 C10 119.9(4) . . ?
C1 C11 C10 117.6(4) . . ?
C20 C15 P1 125.7(3) . . ?
C16 C15 P1 113.2(3) . . ?
C16 C15 C20 121.1(4) . . ?
C26 C25 H25 120.3 . . ?
C26 C25 C24 119.5(4) . . ?
C24 C25 H25 120.3 . . ?
C15 C20 H20 120.0 . . ?
C19 C20 C15 120.1(4) . . ?
C19 C20 H20 120.0 . . ?
C11 C1 H1 119.4 . . ?
C2 C1 C11 121.3(4) . . ?
C2 C1 H1 119.4 . . ?
C15 C16 C9 121.2(4) . . ?
C15 C16 C17 119.0(4) . . ?
C17 C16 C9 119.8(4) . . ?
C11 C10 Rh1 111.2(3) . . ?
C9 C10 Rh1 69.0(2) . . ?
C9 C10 C11 120.0(4) . . ?
C4 C10 Rh1 95.3(3) . . ?
C4 C10 C11 118.1(4) . . ?
C4 C10 C9 121.7(4) . . ?
C22 C21 P1 123.0(3) . . ?
C26 C21 P1 117.2(3) . . ?
C26 C21 C22 119.8(4) . . ?
N1 C13 C12 119.5(4) . . ?
N1 C13 C8 121.1(4) . . ?
C12 C13 C8 119.4(4) . . ?
C12 C9 Rh1 105.7(3) . . ?
C12 C9 C16 118.3(4) . . ?
C16 C9 Rh1 115.1(3) . . ?
C10 C9 Rh1 72.1(2) . . ?
C10 C9 C12 116.7(4) . . ?
C10 C9 C16 118.6(4) . . ?
C27 C28 H28 119.4 . . ?
C29 C28 H28 119.4 . . ?
C29 C28 C27 121.1(4) . . ?
C28 C27 P1 118.2(3) . . ?
C28 C27 C32 118.7(4) . . ?
C32 C27 P1 123.0(3) . . ?
C16 C17 H17 120.4 . . ?
C18 C17 C16 119.2(4) . . ?
C18 C17 H17 120.4 . . ?
C21 C22 H22 120.2 . . ?
C21 C22 C23 119.6(4) . . ?
C23 C22 H22 120.2 . . ?
N1 C14 H14A 109.5 . . ?
N1 C14 H14B 109.5 . . ?
N1 C14 H14C 109.5 . . ?
H14A C14 H14B 109.5 . . ?
H14A C14 H14C 109.5 . . ?
H14B C14 H14C 109.5 . . ?
C25 C26 H26 119.7 . . ?
C21 C26 C25 120.7(4) . . ?
C21 C26 H26 119.7 . . ?
C12 C5 H5 119.6 . . ?
C6 C5 C12 120.8(4) . . ?
C6 C5 H5 119.6 . . ?
C29 C30 H30 120.3 . . ?
C31 C30 H30 120.3 . . ?
C31 C30 C29 119.3(4) . . ?
C28 C29 C30 120.0(4) . . ?
C28 C29 H29 120.0 . . ?
C30 C29 H29 120.0 . . ?
C1 C2 H2 119.0 . . ?
C1 C2 C3 122.1(4) . . ?
C3 C2 H2 119.0 . . ?
C2 C3 H3 120.5 . . ?
C4 C3 C2 119.0(4) . . ?
C4 C3 H3 120.5 . . ?
C22 C23 H23 120.0 . . ?
C24 C23 C22 120.0(4) . . ?
C24 C23 H23 120.0 . . ?
C17 C18 H18 119.4 . . ?
C17 C18 C19 121.3(4) . . ?
C19 C18 H18 119.4 . . ?
C6 C7 H7 119.4 . . ?
C8 C7 H7 119.4 . . ?
C8 C7 C6 121.2(4) . . ?
C10 C4 H4 119.2 . . ?
C3 C4 C10 121.6(4) . . ?
C3 C4 H4 119.2 . . ?
C5 C6 C7 119.5(5) . . ?
C5 C6 H6 120.2 . . ?
C7 C6 H6 120.2 . . ?
C13 C8 H8 120.0 . . ?
C7 C8 C13 119.9(4) . . ?
C7 C8 H8 120.0 . . ?
C25 C24 H24 119.8 . . ?
C23 C24 C25 120.4(4) . . ?
C23 C24 H24 119.8 . . ?
C27 C32 H32 119.9 . . ?
C31 C32 C27 120.3(4) . . ?
C31 C32 H32 119.9 . . ?
C20 C19 C18 119.3(4) . . ?
C20 C19 H19 120.3 . . ?
C18 C19 H19 120.3 . . ?
F2 C33 S1 111.9(3) . . ?
F2 C33 F3 105.3(4) . . ?
F1 C33 S1 111.9(4) . . ?
F1 C33 F2 106.9(4) . . ?
F1 C33 F3 108.7(4) . . ?
F3 C33 S1 111.7(3) . . ?
C30 C31 H31 119.7 . . ?
C32 C31 C30 120.5(4) . . ?
C32 C31 H31 119.7 . . ?

loop_
_geom_bond_atom_site_label_1
_geom_bond_atom_site_label_2
_geom_bond_distance
_geom_bond_site_symmetry_2
_geom_bond_publ_flag
Rh1 Cl1 2.4608(11) 2_655 ?
Rh1 Cl1 2.3422(11) . ?
Rh1 P1 2.2153(11) . ?
Rh1 C10 2.191(4) . ?
Rh1 C9 2.148(4) . ?
Cl1 Rh1 2.4609(11) 2_655 ?
P1 C15 1.808(4) . ?
P1 C21 1.827(4) . ?
P1 C27 1.810(4) . ?
S1 O1 1.435(3) . ?
S1 O2 1.433(4) . ?
S1 O3 1.435(4) . ?
S1 C33 1.823(5) . ?
F2 C33 1.341(6) . ?
F1 C33 1.319(6) . ?
F3 C33 1.344(6) . ?
N1 C11 1.347(6) . ?
N1 C13 1.406(6) . ?
N1 C14 1.469(6) . ?
C12 C13 1.407(6) . ?
C12 C9 1.459(6) . ?
C12 C5 1.415(6) . ?
C11 C1 1.418(6) . ?
C11 C10 1.455(6) . ?
C15 C20 1.394(6) . ?
C15 C16 1.391(6) . ?
C25 H25 0.9500 . ?
C25 C26 1.390(6) . ?
C25 C24 1.391(6) . ?
C20 H20 0.9500 . ?
C20 C19 1.384(6) . ?
C1 H1 0.9500 . ?
C1 C2 1.362(7) . ?
C16 C9 1.511(5) . ?
C16 C17 1.412(6) . ?
C10 C9 1.444(6) . ?
C10 C4 1.435(6) . ?
C21 C22 1.392(6) . ?
C21 C26 1.387(6) . ?
C13 C8 1.407(6) . ?
C28 H28 0.9500 . ?
C28 C27 1.395(6) . ?
C28 C29 1.382(6) . ?
C27 C32 1.408(6) . ?
C17 H17 0.9500 . ?
C17 C18 1.392(6) . ?
C22 H22 0.9500 . ?
C22 C23 1.401(6) . ?
C14 H14A 0.9800 . ?
C14 H14B 0.9800 . ?
C14 H14C 0.9800 . ?
C26 H26 0.9500 . ?
C5 H5 0.9500 . ?
C5 C6 1.375(7) . ?
C30 H30 0.9500 . ?
C30 C29 1.400(6) . ?
C30 C31 1.399(6) . ?
C29 H29 0.9500 . ?
C2 H2 0.9500 . ?
C2 C3 1.404(7) . ?
C3 H3 0.9500 . ?
C3 C4 1.371(6) . ?
C23 H23 0.9500 . ?
C23 C24 1.384(6) . ?
C18 H18 0.9500 . ?
C18 C19 1.393(7) . ?
C7 H7 0.9500 . ?
C7 C6 1.393(7) . ?
C7 C8 1.381(7) . ?
C4 H4 0.9500 . ?
C6 H6 0.9500 . ?
C8 H8 0.9500 . ?
C24 H24 0.9500 . ?
C32 H32 0.9500 . ?
C32 C31 1.382(7) . ?
C19 H19 0.9500 . ?
C31 H31 0.9500 . ?

loop_
_geom_torsion_atom_site_label_1
_geom_torsion_atom_site_label_2
_geom_torsion_atom_site_label_3
_geom_torsion_atom_site_label_4
_geom_torsion
_geom_torsion_site_symmetry_1
_geom_torsion_site_symmetry_2
_geom_torsion_site_symmetry_3
_geom_torsion_site_symmetry_4
_geom_torsion_publ_flag
Rh1 P1 C15 C20 178.4(3) . . . . ?
Rh1 P1 C15 C16 -3.7(3) . . . . ?
Rh1 P1 C21 C22 -112.3(3) . . . . ?
Rh1 P1 C21 C26 69.5(4) . . . . ?
Rh1 P1 C27 C28 56.5(4) . . . . ?
Rh1 P1 C27 C32 -120.1(3) . . . . ?
Rh1 C10 C9 C12 99.0(3) . . . . ?
Rh1 C10 C9 C16 -109.4(3) . . . . ?
Rh1 C10 C4 C3 -110.1(4) . . . . ?
P1 C15 C20 C19 179.8(3) . . . . ?
P1 C15 C16 C9 3.3(5) . . . . ?
P1 C15 C16 C17 -178.6(3) . . . . ?
P1 C21 C22 C23 -175.6(3) . . . . ?
P1 C21 C26 C25 175.4(4) . . . . ?
P1 C27 C32 C31 177.0(3) . . . . ?
O1 S1 C33 F2 58.3(4) . . . . ?
O1 S1 C33 F1 178.3(4) . . . . ?
O1 S1 C33 F3 -59.6(4) . . . . ?
N1 C11 C1 C2 -178.2(4) . . . . ?
N1 C11 C10 Rh1 -77.3(4) . . . . ?
N1 C11 C10 C9 0.0(6) . . . . ?
N1 C11 C10 C4 174.2(4) . . . . ?
N1 C13 C8 C7 177.9(4) . . . . ?
O2 S1 C33 F2 -64.3(4) . . . . ?
O2 S1 C33 F1 55.7(4) . . . . ?
O2 S1 C33 F3 177.9(4) . . . . ?
O3 S1 C33 F2 176.5(3) . . . . ?
O3 S1 C33 F1 -63.5(4) . . . . ?
O3 S1 C33 F3 58.6(4) . . . . ?
C12 C13 C8 C7 -1.9(7) . . . . ?
C12 C5 C6 C7 1.5(8) . . . . ?
C11 N1 C13 C12 -9.3(6) . . . . ?
C11 N1 C13 C8 170.9(4) . . . . ?
C11 C1 C2 C3 1.2(7) . . . . ?
C11 C10 C9 Rh1 -103.0(3) . . . . ?
C11 C10 C9 C12 -4.0(5) . . . . ?
C11 C10 C9 C16 147.6(4) . . . . ?
C11 C10 C4 C3 7.3(6) . . . . ?
C15 P1 C21 C22 129.4(3) . . . . ?
C15 P1 C21 C26 -48.7(4) . . . . ?
C15 P1 C27 C28 174.6(3) . . . . ?
C15 P1 C27 C32 -2.0(4) . . . . ?
C15 C20 C19 C18 -1.4(7) . . . . ?
C15 C16 C9 Rh1 -1.2(5) . . . . ?
C15 C16 C9 C12 -127.5(4) . . . . ?
C15 C16 C9 C10 81.4(5) . . . . ?
C15 C16 C17 C18 -1.5(6) . . . . ?
C20 C15 C16 C9 -178.7(4) . . . . ?
C20 C15 C16 C17 -0.5(6) . . . . ?
C1 C11 C10 Rh1 102.2(4) . . . . ?
C1 C11 C10 C9 179.4(4) . . . . ?
C1 C11 C10 C4 -6.4(5) . . . . ?
C1 C2 C3 C4 -0.6(7) . . . . ?
C16 C15 C20 C19 2.0(7) . . . . ?
C16 C17 C18 C19 2.1(7) . . . . ?
C10 C11 C1 C2 2.4(6) . . . . ?
C21 P1 C15 C20 -55.5(4) . . . . ?
C21 P1 C15 C16 122.5(3) . . . . ?
C21 P1 C27 C28 -73.5(4) . . . . ?
C21 P1 C27 C32 109.8(4) . . . . ?
C21 C22 C23 C24 -0.6(6) . . . . ?
C13 N1 C11 C1 -172.6(4) . . . . ?
C13 N1 C11 C10 6.8(6) . . . . ?
C13 C12 C9 Rh1 79.1(4) . . . . ?
C13 C12 C9 C16 -150.2(4) . . . . ?
C13 C12 C9 C10 1.5(6) . . . . ?
C13 C12 C5 C6 -2.8(7) . . . . ?
C9 C12 C13 N1 4.9(6) . . . . ?
C9 C12 C13 C8 -175.3(4) . . . . ?
C9 C12 C5 C6 175.5(4) . . . . ?
C9 C16 C17 C18 176.6(4) . . . . ?
C9 C10 C4 C3 -178.7(4) . . . . ?
C28 C27 C32 C31 0.4(6) . . . . ?
C27 P1 C15 C20 57.2(4) . . . . ?
C27 P1 C15 C16 -124.9(3) . . . . ?
C27 P1 C21 C22 13.7(4) . . . . ?
C27 P1 C21 C26 -164.4(3) . . . . ?
C27 C28 C29 C30 0.8(7) . . . . ?
C27 C32 C31 C30 -0.3(7) . . . . ?
C17 C16 C9 Rh1 -179.3(3) . . . . ?
C17 C16 C9 C12 54.3(5) . . . . ?
C17 C16 C9 C10 -96.8(5) . . . . ?
C17 C18 C19 C20 -0.6(7) . . . . ?
C22 C21 C26 C25 -2.8(7) . . . . ?
C22 C23 C24 C25 -1.1(7) . . . . ?
C14 N1 C11 C1 3.5(6) . . . . ?
C14 N1 C11 C10 -177.1(4) . . . . ?
C14 N1 C13 C12 174.6(4) . . . . ?
C14 N1 C13 C8 -5.2(6) . . . . ?
C26 C25 C24 C23 0.8(7) . . . . ?
C26 C21 C22 C23 2.5(6) . . . . ?
C5 C12 C13 N1 -176.8(4) . . . . ?
C5 C12 C13 C8 2.9(6) . . . . ?
C5 C12 C9 Rh1 -99.2(4) . . . . ?
C5 C12 C9 C16 31.6(6) . . . . ?
C5 C12 C9 C10 -176.8(4) . . . . ?
C29 C28 C27 P1 -177.4(3) . . . . ?
C29 C28 C27 C32 -0.6(6) . . . . ?
C29 C30 C31 C32 0.4(7) . . . . ?
C2 C3 C4 C10 -3.8(6) . . . . ?
C4 C10 C9 Rh1 83.1(3) . . . . ?
C4 C10 C9 C12 -177.9(4) . . . . ?
C4 C10 C9 C16 -26.3(5) . . . . ?
C6 C7 C8 C13 0.6(8) . . . . ?
C8 C7 C6 C5 -0.4(8) . . . . ?
C24 C25 C26 C21 1.2(7) . . . . ?
C31 C30 C29 C28 -0.7(7) . . . . ?
